data_4060566
_journal_name_full Organometallics
_journal_paper_doi 10.1021/om050169r
_journal_year 2005
_chemical_formula_moiety 'C35 H48 Cl2 Ir2 O8 S4 '
_chemical_formula_sum 'C35 H48 Cl2 Ir2 O8 S4'
_chemical_formula_weight 1180.35
_space_group_IT_number 14
_symmetry_cell_setting monoclinic
_symmetry_space_group_name_Hall '-P 2yn'
_symmetry_space_group_name_H-M 'P 1 21/n 1'
_cell_angle_alpha 90
_cell_angle_beta 106.1368(5)
_cell_angle_gamma 90
_cell_formula_units_Z 4
_cell_length_a 17.9309(5)
_cell_length_b 13.0331(4)
_cell_length_c 20.1731(7)
_cell_measurement_temperature 298.1
_cell_volume 4528.6(2)
_exptl_crystal_density_diffrn 1.731
_cod_original_sg_symbol_H-M 'P 21/n'
_cod_original_formula_sum 'C35 H48 Cl2 Ir2 O8 S4 '
_cod_database_code 4060566

loop_
_symmetry_equiv_pos_site_id
_symmetry_equiv_pos_as_xyz
1 +X,+Y,+Z
2 1/2-X,1/2+Y,1/2-Z
3 -X,-Y,-Z
4 1/2+X,1/2-Y,1/2+Z

loop_
_atom_site_label
_atom_site_type_symbol
_atom_site_fract_x
_atom_site_fract_y
_atom_site_fract_z
_atom_site_U_iso_or_equiv
_atom_site_adp_type
_atom_site_occupancy
_atom_site_symmetry_multiplicity
_atom_site_calc_flag
_atom_site_refinement_flags
_atom_site_disorder_assembly
_atom_site_disorder_group
Ir(1) Ir 0.37203(3) 0.10991(4) 0.05205(3) 0.0285(1) Uani 1.00 1 d . . .
Ir(2) Ir 0.44694(3) 0.10613(4) 0.25568(3) 0.0291(1) Uani 1.00 1 d . . .
Cl(1) Cl 0.7443(7) 0.0012(6) 0.5350(5) 0.175(4) Uani 1.00 1 d . . .
Cl(2) Cl 0.6631(6) -0.1852(7) 0.5301(5) 0.157(4) Uani 1.00 1 d . . .
S(1) S 0.4042(2) 0.2082(2) 0.1538(2) 0.0321(9) Uani 1.00 1 d . . .
S(2) S 0.4697(2) 0.1973(3) 0.0181(2) 0.0411(10) Uani 1.00 1 d . . .
S(3) S 0.6292(2) 0.0238(3) 0.2932(2) 0.0437(10) Uani 1.00 1 d . . .
S(4) S 0.4414(2) -0.0327(2) 0.1840(2) 0.0314(9) Uani 1.00 1 d . . .
O(1) O 0.4748(9) 0.4123(9) 0.2281(8) 0.090(5) Uani 1.00 1 d . . .
O(2) O 0.5926(8) 0.3731(8) 0.2108(7) 0.075(4) Uani 1.00 1 d . . .
O(3) O 0.6204(7) 0.3282(9) 0.0588(7) 0.072(4) Uani 1.00 1 d . . .
O(4) O 0.5436(7) 0.4535(8) 0.0765(8) 0.073(4) Uani 1.00 1 d . . .
O(5) O 0.6466(7) -0.2138(9) 0.3483(6) 0.066(4) Uani 1.00 1 d . . .
O(6) O 0.7019(6) -0.1909(7) 0.2621(6) 0.051(3) Uani 1.00 1 d . . .
O(7) O 0.5526(7) -0.2913(8) 0.2085(9) 0.092(5) Uani 1.00 1 d . . .
O(8) O 0.4351(7) -0.2439(8) 0.1607(7) 0.070(4) Uani 1.00 1 d . . .
C(1) C 0.4803(8) 0.2888(10) 0.1426(8) 0.039(4) Uani 1.00 1 d . . .
C(2) C 0.5043(8) 0.2822(10) 0.0828(8) 0.038(4) Uani 1.00 1 d . . .
C(3) C 0.5897(8) -0.0921(9) 0.2606(7) 0.035(4) Uani 1.00 1 d . . .
C(4) C 0.5204(8) -0.1144(10) 0.2192(7) 0.038(4) Uani 1.00 1 d . . .
C(5) C 0.5120(11) 0.3638(11) 0.1987(9) 0.049(5) Uani 1.00 1 d . . .
C(6) C 0.6303(13) 0.4505(12) 0.2606(13) 0.102(8) Uani 1.00 1 d . . .
C(7) C 0.5646(9) 0.3530(11) 0.0721(9) 0.043(4) Uani 1.00 1 d . . .
C(8) C 0.6030(13) 0.5287(13) 0.0743(13) 0.095(9) Uani 1.00 1 d . . .
C(9) C 0.6479(8) -0.1747(11) 0.2943(8) 0.038(4) Uani 1.00 1 d . . .
C(10) C 0.7563(10) -0.2698(13) 0.2871(11) 0.069(6) Uani 1.00 1 d . . .
C(11) C 0.5048(9) -0.2277(10) 0.1956(8) 0.044(4) Uani 1.00 1 d . . .
C(12) C 0.4159(13) -0.3457(13) 0.129(2) 0.114(9) Uani 1.00 1 d . . .
C(13) C 0.4570(8) 0.0068(11) 0.1039(8) 0.040(4) Uani 1.00 1 d . . .
C(14) C 0.5622(8) 0.1219(10) 0.2554(8) 0.039(4) Uani 1.00 1 d . . .
C(15) C 0.3035(8) 0.0607(12) -0.0517(7) 0.043(4) Uani 1.00 1 d . . .
C(16) C 0.2715(8) 0.1606(11) -0.0374(7) 0.039(4) Uani 1.00 1 d . . .
C(17) C 0.2432(8) 0.1497(10) 0.0199(8) 0.038(4) Uani 1.00 1 d . . .
C(18) C 0.2591(8) 0.0425(11) 0.0444(8) 0.042(4) Uani 1.00 1 d . . .
C(19) C 0.2925(7) -0.0122(10) -0.0033(8) 0.039(4) Uani 1.00 1 d . . .
C(20) C 0.3449(10) 0.138(2) 0.2984(9) 0.060(6) Uani 1.00 1 d . . .
C(21) C 0.4080(13) 0.2054(11) 0.3272(10) 0.059(6) Uani 1.00 1 d . . .
C(22) C 0.4684(10) 0.145(2) 0.3664(9) 0.070(6) Uani 1.00 1 d . . .
C(23) C 0.4457(12) 0.040(2) 0.3557(9) 0.062(6) Uani 1.00 1 d . . .
C(24) C 0.3678(12) 0.0405(13) 0.3153(8) 0.056(5) Uani 1.00 1 d . . .
C(25) C 0.3345(10) 0.037(2) -0.1120(9) 0.068(6) Uani 1.00 1 d . . .
C(26) C 0.2704(12) 0.255(2) -0.0765(10) 0.081(7) Uani 1.00 1 d . . .
C(27) C 0.2108(11) 0.2290(13) 0.0526(9) 0.066(6) Uani 1.00 1 d . . .
C(28) C 0.2274(11) -0.008(1) 0.0969(9) 0.068(6) Uani 1.00 1 d . . .
C(29) C 0.3079(11) -0.1238(11) -0.0037(10) 0.066(6) Uani 1.00 1 d . . .
C(30) C 0.2629(12) 0.169(2) 0.2609(11) 0.107(9) Uani 1.00 1 d . . .
C(31) C 0.392(2) 0.318(2) 0.320(2) 0.21(2) Uani 1.00 1 d . . .
C(32) C 0.548(2) 0.171(4) 0.408(1) 0.23(2) Uani 1.00 1 d . . .
C(33) C 0.490(3) -0.038(3) 0.395(2) 0.24(2) Uani 1.00 1 d . . .
C(34) C 0.313(2) -0.054(3) 0.2934(13) 0.150(13) Uani 1.00 1 d . . .
C(35) C 0.716(1) -0.106(2) 0.4909(12) 0.114(10) Uani 1.00 1 d . . .
H(1) H 0.5945 0.5196 0.2621 0.109 Uiso 1.00 1 c R . .
H(2) H 0.6459 0.4254 0.3066 0.109 Uiso 1.00 1 c R . .
H(3) H 0.6749 0.4730 0.2479 0.109 Uiso 1.00 1 c R . .
H(4) H 0.5783 0.5899 0.0538 0.120 Uiso 1.00 1 c R . .
H(5) H 0.6336 0.5428 0.1200 0.120 Uiso 1.00 1 c R . .
H(6) H 0.6354 0.5032 0.0480 0.120 Uiso 1.00 1 c R . .
H(7) H 0.7358 -0.3342 0.2685 0.083 Uiso 1.00 1 c R . .
H(8) H 0.8038 -0.2516 0.2726 0.083 Uiso 1.00 1 c R . .
H(9) H 0.7667 -0.2733 0.3358 0.083 Uiso 1.00 1 c R . .
H(10) H 0.4254 -0.3539 0.0851 0.129 Uiso 1.00 1 c R . .
H(11) H 0.3545 -0.3405 0.1285 0.129 Uiso 1.00 1 c R . .
H(12) H 0.4456 -0.3960 0.1589 0.129 Uiso 1.00 1 c R . .
H(13) H 0.4554 -0.0520 0.0756 0.049 Uiso 1.00 1 c R . .
H(14) H 0.5066 0.0384 0.1126 0.049 Uiso 1.00 1 c R . .
H(15) H 0.5624 0.1275 0.2085 0.047 Uiso 1.00 1 c R . .
H(16) H 0.5808 0.1841 0.2788 0.047 Uiso 1.00 1 c R . .
H(17) H 0.2929 0.0216 -0.1515 0.082 Uiso 1.00 1 c R . .
H(18) H 0.3615 0.0958 -0.1203 0.082 Uiso 1.00 1 c R . .
H(19) H 0.3686 -0.0197 -0.1006 0.082 Uiso 1.00 1 c R . .
H(20) H 0.2377 0.2437 -0.1217 0.096 Uiso 1.00 1 c R . .
H(21) H 0.3212 0.2717 -0.0788 0.096 Uiso 1.00 1 c R . .
H(22) H 0.2505 0.3110 -0.0560 0.096 Uiso 1.00 1 c R . .
H(23) H 0.2103 0.3161 0.0273 0.080 Uiso 1.00 1 c R . .
H(24) H 0.2398 0.2341 0.0997 0.080 Uiso 1.00 1 c R . .
H(25) H 0.1584 0.2108 0.0486 0.080 Uiso 1.00 1 c R . .
H(26) H 0.1731 0.0034 0.0869 0.083 Uiso 1.00 1 c R . .
H(27) H 0.2525 0.0193 0.1413 0.083 Uiso 1.00 1 c R . .
H(28) H 0.2376 -0.0790 0.0962 0.083 Uiso 1.00 1 c R . .
H(29) H 0.2669 -0.1571 -0.0369 0.077 Uiso 1.00 1 c R . .
H(30) H 0.3125 -0.1527 0.0405 0.077 Uiso 1.00 1 c R . .
H(31) H 0.3552 -0.1332 -0.0156 0.077 Uiso 1.00 1 c R . .
H(32) H 0.2822 0.2323 0.2699 0.129 Uiso 1.00 1 c R . .
H(33) H 0.2278 0.1419 0.2841 0.129 Uiso 1.00 1 c R . .
H(34) H 0.2507 0.1417 0.2154 0.129 Uiso 1.00 1 c R . .
H(35) H 0.3752 0.3349 0.2728 0.302 Uiso 1.00 1 c R . .
H(36) H 0.4381 0.3548 0.3418 0.302 Uiso 1.00 1 c R . .
H(37) H 0.3527 0.3356 0.3418 0.302 Uiso 1.00 1 c R . .
H(38) H 0.5834 0.2424 0.4173 0.284 Uiso 1.00 1 c R . .
H(39) H 0.5873 0.1350 0.3943 0.284 Uiso 1.00 1 c R . .
H(40) H 0.5510 0.1659 0.4553 0.284 Uiso 1.00 1 c R . .
H(41) H 0.5396 -0.0120 0.4196 0.317 Uiso 1.00 1 c R . .
H(42) H 0.4965 -0.0910 0.3640 0.317 Uiso 1.00 1 c R . .
H(43) H 0.4563 -0.0651 0.4296 0.317 Uiso 1.00 1 c R . .
H(44) H 0.2860 -0.0496 0.3332 0.191 Uiso 1.00 1 c R . .
H(45) H 0.3412 -0.1161 0.2929 0.191 Uiso 1.00 1 c R . .
H(46) H 0.2800 -0.0437 0.2483 0.191 Uiso 1.00 1 c R . .
H(47) H 0.6845 -0.0880 0.4461 0.138 Uiso 1.00 1 c R . .
H(48) H 0.7601 -0.1425 0.4872 0.138 Uiso 1.00 1 c R . .

loop_
_atom_site_aniso_label
_atom_site_aniso_U_11
_atom_site_aniso_U_22
_atom_site_aniso_U_33
_atom_site_aniso_U_12
_atom_site_aniso_U_13
_atom_site_aniso_U_23
Ir(1) 0.0266(3) 0.0276(3) 0.0305(3) -0.0007(2) 0.0066(2) 0.0014(2)
Ir(2) 0.0283(3) 0.0282(3) 0.0316(3) 0.0008(2) 0.0096(2) -0.0014(2)
Cl(1) 0.267(12) 0.093(5) 0.178(9) 0.069(7) 0.084(9) -0.003(5)
Cl(2) 0.182(9) 0.184(8) 0.142(8) 0.020(7) 0.107(7) 0.032(7)
S(1) 0.033(2) 0.027(2) 0.037(2) 0.0018(13) 0.011(2) -0.001(1)
S(2) 0.042(2) 0.042(2) 0.042(2) -0.010(2) 0.016(2) -0.004(2)
S(3) 0.033(2) 0.039(2) 0.053(2) -0.001(2) 0.003(2) 0.002(2)
S(4) 0.029(2) 0.026(2) 0.037(2) 0.0037(13) 0.007(1) 0.0001(13)
O(1) 0.109(12) 0.060(8) 0.122(13) -0.037(8) 0.068(10) -0.054(8)
O(2) 0.074(9) 0.043(6) 0.086(10) -0.004(6) -0.012(8) -0.004(6)
O(3) 0.065(8) 0.055(7) 0.107(11) -0.019(6) 0.041(8) -0.002(7)
O(4) 0.050(7) 0.041(6) 0.134(12) 0.003(5) 0.032(8) 0.029(7)
O(5) 0.067(8) 0.081(8) 0.053(8) 0.023(7) 0.020(6) 0.022(6)
O(6) 0.048(6) 0.047(6) 0.059(7) 0.019(5) 0.015(6) 0.014(5)
O(7) 0.049(8) 0.038(6) 0.16(2) 0.009(6) -0.009(8) -0.024(8)
O(8) 0.062(8) 0.033(6) 0.088(10) 0.002(5) -0.026(7) -0.015(6)
C(1) 0.041(8) 0.026(7) 0.046(9) -0.002(6) 0.007(7) 0.005(6)
C(2) 0.039(8) 0.027(7) 0.047(9) -0.007(6) 0.013(7) 0.001(6)
C(3) 0.037(8) 0.032(7) 0.036(8) 0.003(6) 0.008(6) 0.011(6)
C(4) 0.040(8) 0.040(8) 0.035(8) 0.009(6) 0.013(6) 0.008(6)
C(5) 0.070(12) 0.027(7) 0.052(10) -0.011(7) 0.020(9) 0.002(7)
C(6) 0.10(2) 0.029(9) 0.15(2) -0.015(10) -0.02(2) -0.020(11)
C(7) 0.038(8) 0.034(8) 0.060(10) -0.007(7) 0.018(8) -0.001(7)
C(8) 0.11(2) 0.040(10) 0.15(2) -0.037(11) 0.06(2) -0.005(12)
C(9) 0.027(7) 0.044(8) 0.043(9) 0.005(6) 0.007(6) 0.006(7)
C(10) 0.048(10) 0.060(11) 0.10(2) 0.020(9) 0.023(11) 0.006(10)
C(11) 0.046(9) 0.027(7) 0.049(10) 0.010(7) -0.002(7) 0.003(6)
C(12) 0.08(2) 0.032(10) 0.21(3) -0.007(10) 0.01(2) -0.038(13)
C(13) 0.034(8) 0.042(8) 0.046(9) 0.002(6) 0.015(7) -0.011(7)
C(14) 0.032(7) 0.036(7) 0.051(9) -0.007(6) 0.016(7) -0.004(6)
C(15) 0.030(8) 0.067(10) 0.028(8) -0.010(7) 0.003(6) -0.003(7)
C(16) 0.030(7) 0.041(8) 0.039(8) 0.002(6) 0.000(6) 0.011(6)
C(17) 0.025(7) 0.038(7) 0.050(9) 0.003(6) 0.010(6) 0.005(7)
C(18) 0.031(8) 0.050(8) 0.040(9) -0.012(7) 0.002(6) 0.008(7)
C(19) 0.023(7) 0.035(7) 0.053(9) 0.001(6) 0.000(6) -0.002(7)
C(20) 0.045(10) 0.10(1) 0.048(10) 0.024(10) 0.028(8) 0.001(10)
C(21) 0.10(2) 0.031(8) 0.066(12) -0.000(9) 0.056(12) -0.011(8)
C(22) 0.045(10) 0.13(2) 0.035(10) -0.023(11) 0.015(8) -0.026(11)
C(23) 0.078(13) 0.076(12) 0.040(10) 0.029(11) 0.032(10) 0.022(9)
C(24) 0.083(13) 0.056(10) 0.039(9) -0.032(10) 0.031(9) -0.008(8)
C(25) 0.053(11) 0.11(2) 0.047(11) 0.012(10) 0.014(9) -0.018(10)
C(26) 0.08(1) 0.09(1) 0.07(1) 0.009(11) 0.014(11) 0.039(12)
C(27) 0.070(13) 0.070(11) 0.059(12) 0.034(10) 0.018(10) -0.003(9)
C(28) 0.057(11) 0.090(13) 0.059(12) -0.028(10) 0.018(10) 0.017(10)
C(29) 0.069(13) 0.043(9) 0.08(1) -0.005(8) 0.011(10) -0.015(9)
C(30) 0.07(1) 0.19(3) 0.06(1) 0.06(2) 0.022(11) 0.01(2)
C(31) 0.45(6) 0.07(2) 0.24(4) 0.05(3) 0.28(4) 0.00(2)
C(32) 0.11(2) 0.51(6) 0.09(2) -0.15(3) 0.04(2) -0.17(3)
C(33) 0.44(6) 0.20(3) 0.16(3) 0.23(4) 0.21(4) 0.13(3)
C(34) 0.15(3) 0.26(4) 0.07(2) -0.09(3) 0.08(2) -0.03(2)
C(35) 0.10(2) 0.19(3) 0.06(1) 0.07(2) 0.026(13) -0.01(2)

loop_
_geom_bond_atom_site_label_1
_geom_bond_atom_site_label_2
_geom_bond_distance
_geom_bond_publ_flag
_geom_bond_site_symmetry_1
_geom_bond_site_symmetry_2
Ir(1) S(1) 2.351(3) ? . .
Ir(1) S(2) 2.345(4) ? . .
Ir(1) C(13) 2.08(1) ? . .
Ir(1) C(15) 2.21(1) ? . .
Ir(1) C(16) 2.27(1) ? . .
Ir(1) C(17) 2.28(1) ? . .
Ir(1) C(18) 2.17(1) ? . .
Ir(1) C(19) 2.22(1) ? . .
Ir(2) S(1) 2.388(3) ? . .
Ir(2) S(4) 2.301(3) ? . .
Ir(2) C(14) 2.08(1) ? . .
Ir(2) C(20) 2.27(2) ? . .
Ir(2) C(21) 2.19(2) ? . .
Ir(2) C(22) 2.22(2) ? . .
Ir(2) C(23) 2.20(2) ? . .
Ir(2) C(24) 2.27(2) ? . .
Cl(1) C(35) 1.66(3) ? . .
Cl(2) C(35) 1.73(3) ? . .
S(1) C(1) 1.79(2) ? . .
S(2) C(2) 1.69(1) ? . .
S(3) C(3) 1.72(1) ? . .
S(3) C(14) 1.77(1) ? . .
S(4) C(4) 1.76(1) ? . .
S(4) C(13) 1.79(2) ? . .
O(1) C(5) 1.19(3) ? . .
O(2) C(5) 1.40(2) ? . .
O(2) C(6) 1.45(2) ? . .
O(3) C(7) 1.15(2) ? . .
O(4) C(7) 1.37(2) ? . .
O(4) C(8) 1.46(2) ? . .
O(5) C(9) 1.21(2) ? . .
O(6) C(9) 1.32(2) ? . .
O(6) C(10) 1.41(2) ? . .
O(7) C(11) 1.17(2) ? . .
O(8) C(11) 1.27(2) ? . .
O(8) C(12) 1.47(2) ? . .
C(1) C(2) 1.39(2) ? . .
C(1) C(5) 1.48(2) ? . .
C(2) C(7) 1.48(2) ? . .
C(3) C(4) 1.32(2) ? . .
C(3) C(9) 1.52(2) ? . .
C(4) C(11) 1.55(2) ? . .
C(15) C(16) 1.48(2) ? . .
C(15) C(19) 1.41(2) ? . .
C(15) C(25) 1.50(3) ? . .
C(16) C(17) 1.39(2) ? . .
C(16) C(26) 1.46(2) ? . .
C(17) C(18) 1.48(2) ? . .
C(17) C(27) 1.43(2) ? . .
C(18) C(19) 1.45(2) ? . .
C(18) C(28) 1.48(3) ? . .
C(19) C(29) 1.48(2) ? . .
C(20) C(21) 1.42(3) ? . .
C(20) C(24) 1.35(3) ? . .
C(20) C(30) 1.51(3) ? . .
C(21) C(22) 1.40(3) ? . .
C(21) C(31) 1.49(3) ? . .
C(22) C(23) 1.42(3) ? . .
C(22) C(32) 1.47(3) ? . .
C(23) C(24) 1.41(3) ? . .
C(23) C(33) 1.40(4) ? . .
C(24) C(34) 1.56(4) ? . .
C(6) H(1) 1.1118 ? . .
C(6) H(2) 0.9501 ? . .
C(6) H(3) 0.9499 ? . .
C(8) H(4) 0.9499 ? . .
C(8) H(5) 0.9499 ? . .
C(8) H(6) 0.9500 ? . .
C(10) H(7) 0.9500 ? . .
C(10) H(8) 1.0031 ? . .
C(10) H(9) 0.9501 ? . .
C(12) H(10) 0.9500 ? . .
C(12) H(11) 1.1020 ? . .
C(12) H(12) 0.9501 ? . .
C(13) H(13) 0.9500 ? . .
C(13) H(14) 0.9500 ? . .
C(14) H(15) 0.9500 ? . .
C(14) H(16) 0.9500 ? . .
C(25) H(17) 0.9500 ? . .
C(25) H(18) 0.9429 ? . .
C(25) H(19) 0.9500 ? . .
C(26) H(20) 0.9500 ? . .
C(26) H(21) 0.9498 ? . .
C(26) H(22) 0.9500 ? . .
C(27) H(23) 1.2427 ? . .
C(27) H(24) 0.9500 ? . .
C(27) H(25) 0.9499 ? . .
C(28) H(26) 0.9499 ? . .
C(28) H(27) 0.9501 ? . .
C(28) H(28) 0.9500 ? . .
C(29) H(29) 0.9500 ? . .
C(29) H(30) 0.9500 ? . .
C(29) H(31) 0.9500 ? . .
C(30) H(32) 0.8965 ? . .
C(30) H(33) 0.9500 ? . .
C(30) H(34) 0.9500 ? . .
C(31) H(35) 0.9501 ? . .
C(31) H(36) 0.9500 ? . .
C(31) H(37) 0.9500 ? . .
C(32) H(38) 1.1185 ? . .
C(32) H(39) 0.9499 ? . .
C(32) H(40) 0.9501 ? . .
C(33) H(41) 0.9500 ? . .
C(33) H(42) 0.9500 ? . .
C(33) H(43) 1.1113 ? . .
C(34) H(44) 1.0523 ? . .
C(34) H(45) 0.9500 ? . .
C(34) H(46) 0.9500 ? . .
C(35) H(47) 0.9499 ? . .
C(35) H(48) 0.9501 ? . .
H(26) C(28) 0.9499 ? . .
